data_4324809
loop_
_publ_author_name
'Justin J. Wilson'
'Stephen J. Lippard'

_publ_contact_author_address
;Department of Chemisry
Massachusetts Institute of Technology
Cambridge, MA 02139
;
_publ_contact_author_email lippard@mit.edu
_publ_contact_author_name 'Stephen J. Lippard'
_publ_contact_author_phone 617-253-1892
_publ_section_title
;
 Synthesis, Characterization, and Cytotoxicity of Platinum(IV) Carbamate
 Complexes
;
_journal_name_full 'Inorganic Chemistry'
_journal_page_first 3103
_journal_page_last 3115
_journal_paper_doi 10.1021/ic2000816
_journal_volume 50
_journal_year 2011
_chemical_formula_sum 'C20 H35 Cl2 N4 O6.74 Pt S2'
_chemical_formula_weight 769.55
_chemical_name_common Compound_8
_chemical_name_systematic
; 
 ? 
;
_space_group_IT_number 2
_symmetry_cell_setting triclinic
_symmetry_space_group_name_Hall '-P 1'
_symmetry_space_group_name_H-M 'P -1'
_atom_sites_solution_hydrogens geom
_atom_sites_solution_primary direct
_atom_sites_solution_secondary difmap
_audit_creation_method SHELXL-97
_cell_angle_alpha 68.7800(10)
_cell_angle_beta 78.9840(10)
_cell_angle_gamma 84.3020(10)
_cell_formula_units_Z 4
_cell_length_a 11.6514(7)
_cell_length_b 14.7016(8)
_cell_length_c 18.4270(11)
_cell_measurement_reflns_used 9985
_cell_measurement_temperature 100(2)
_cell_measurement_theta_max 29.13
_cell_measurement_theta_min 2.33
_cell_volume 2886.6(3)
_computing_cell_refinement 'Bruker SAINT'
_computing_data_collection 'Bruker APEX2'
_computing_data_reduction 'Bruker SAINT'
_computing_molecular_graphics 'Bruker SHELXTL'
_computing_publication_material 'Bruker SHELXTL'
_computing_structure_refinement 'SHELXL-97 (Sheldrick, 2008)'
_computing_structure_solution 'SHELXS-97 (Sheldrick, 2008)'
_diffrn_ambient_temperature 100(2)
_diffrn_measured_fraction_theta_full 0.987
_diffrn_measured_fraction_theta_max 0.987
_diffrn_measurement_device_type 'Bruker APEX-II CCD'
_diffrn_measurement_method '\f and \w scans'
_diffrn_radiation_monochromator graphite
_diffrn_radiation_source 'fine-focus sealed tube'
_diffrn_radiation_type MoK\a
_diffrn_radiation_wavelength 0.71073
_diffrn_reflns_av_R_equivalents 0.0465
_diffrn_reflns_av_sigmaI/netI 0.0461
_diffrn_reflns_limit_h_max 16
_diffrn_reflns_limit_h_min -16
_diffrn_reflns_limit_k_max 20
_diffrn_reflns_limit_k_min -20
_diffrn_reflns_limit_l_max 25
_diffrn_reflns_limit_l_min -25
_diffrn_reflns_number 60845
_diffrn_reflns_theta_full 29.32
_diffrn_reflns_theta_max 29.32
_diffrn_reflns_theta_min 1.49
_exptl_absorpt_coefficient_mu 5.234
_exptl_absorpt_correction_T_max 0.7798
_exptl_absorpt_correction_T_min 0.5278
_exptl_absorpt_correction_type multi-scan
_exptl_absorpt_process_details 'Blessing, 1995'
_exptl_crystal_colour 'pale yellow'
_exptl_crystal_density_diffrn 1.771
_exptl_crystal_description plate
_exptl_crystal_F_000 1524
_exptl_crystal_size_max 0.14
_exptl_crystal_size_mid 0.12
_exptl_crystal_size_min 0.05
_refine_diff_density_max 3.117
_refine_diff_density_min -2.623
_refine_diff_density_rms 0.170
_refine_ls_extinction_method none
_refine_ls_goodness_of_fit_ref 1.029
_refine_ls_hydrogen_treatment mixed
_refine_ls_matrix_type full
_refine_ls_number_parameters 708
_refine_ls_number_reflns 15609
_refine_ls_number_restraints 20
_refine_ls_restrained_S_all 1.028
_refine_ls_R_factor_all 0.0436
_refine_ls_R_factor_gt 0.0316
_refine_ls_shift/su_max 0.002
_refine_ls_shift/su_mean 0.000
_refine_ls_structure_factor_coef Fsqd
_refine_ls_weighting_details 'calc w=1/[\s^2^(Fo^2^)+(0.0335P)^2^+6.2639P] where P=(Fo^2^+2Fc^2^)/3'
_refine_ls_weighting_scheme calc
_refine_ls_wR_factor_gt 0.0718
_refine_ls_wR_factor_ref 0.0806
_reflns_number_gt 12925
_reflns_number_total 15609
_reflns_threshold_expression >2sigma(I)
_cod_data_source_file ic2000816_si_003_6.cif
_cod_data_source_block Compound_8
_cod_database_code 4324809

loop_
_symmetry_equiv_pos_as_xyz
'x, y, z'
'-x, -y, -z'

loop_
_atom_site_label
_atom_site_type_symbol
_atom_site_fract_x
_atom_site_fract_y
_atom_site_fract_z
_atom_site_U_iso_or_equiv
_atom_site_adp_type
_atom_site_occupancy
_atom_site_symmetry_multiplicity
_atom_site_calc_flag
_atom_site_refinement_flags
_atom_site_disorder_assembly
_atom_site_disorder_group
Pt1 Pt 0.305240(12) 0.712336(10) 0.504076(8) 0.01435(4) Uani 1 1 d . . .
Cl1 Cl 0.49834(8) 0.73348(7) 0.51133(6) 0.01877(18) Uani 1 1 d . . .
Cl2 Cl 0.23703(8) 0.86377(7) 0.51169(6) 0.01881(18) Uani 1 1 d . . .
N4 N 0.3792(3) 0.8104(2) 0.2599(2) 0.0207(7) Uani 1 1 d . . .
H4 H 0.4306 0.8505 0.2597 0.025 Uiso 1 1 calc R . .
O1 O 0.2851(2) 0.6599(2) 0.62201(17) 0.0218(6) Uani 1 1 d . . .
O3 O 0.3453(3) 0.7839(2) 0.38767(17) 0.0222(6) Uani 1 1 d . . .
C12 C 0.4298(4) 0.8728(3) 0.0450(3) 0.0260(9) Uani 1 1 d . . .
H12 H 0.4878 0.9050 0.0016 0.031 Uiso 1 1 calc R . .
C2 C 0.1505(4) 0.5083(3) 0.8136(2) 0.0196(8) Uani 1 1 d . . .
N3 N 0.2187(3) 0.5720(3) 0.7460(2) 0.0230(7) Uani 1 1 d . . .
H3 H 0.2717 0.6038 0.7546 0.028 Uiso 1 1 calc R . .
C1 C 0.2125(3) 0.5903(3) 0.6685(2) 0.0192(8) Uani 1 1 d . . .
C11 C 0.4456(4) 0.8602(3) 0.1204(2) 0.0224(8) Uani 1 1 d . . .
H11 H 0.5141 0.8833 0.1280 0.027 Uiso 1 1 calc R . .
C10 C 0.3619(4) 0.8137(3) 0.1859(2) 0.0191(8) Uani 1 1 d . . .
C13 C 0.3318(4) 0.8401(3) 0.0306(3) 0.0285(10) Uani 1 1 d . . .
C7 C 0.1734(4) 0.5002(3) 0.8868(3) 0.0254(9) Uani 1 1 d . . .
H7 H 0.2340 0.5367 0.8899 0.030 Uiso 1 1 calc R . .
C15 C 0.2636(4) 0.7788(3) 0.1733(3) 0.0237(9) Uani 1 1 d . . .
H15 H 0.2062 0.7459 0.2168 0.028 Uiso 1 1 calc R . .
C14 C 0.2495(4) 0.7922(3) 0.0970(3) 0.0303(10) Uani 1 1 d . . .
H14 H 0.1818 0.7681 0.0893 0.036 Uiso 1 1 calc R . .
C5 C 0.0195(4) 0.3844(3) 0.9545(3) 0.0271(9) Uani 1 1 d . . .
C6 C 0.1092(4) 0.4396(3) 0.9553(3) 0.0294(10) Uani 1 1 d . . .
H6 H 0.1269 0.4355 1.0046 0.035 Uiso 1 1 calc R . .
C4 C -0.0021(4) 0.3939(4) 0.8810(3) 0.0309(10) Uani 1 1 d . . .
H4A H -0.0635 0.3581 0.8781 0.037 Uiso 1 1 calc R . .
C3 C 0.0619(4) 0.4538(4) 0.8109(3) 0.0317(10) Uani 1 1 d . . .
H3A H 0.0449 0.4573 0.7615 0.038 Uiso 1 1 calc R . .
C16 C 0.3127(5) 0.8554(4) -0.0512(3) 0.0442(14) Uani 1 1 d . . .
H16A H 0.3566 0.9116 -0.0890 0.066 Uiso 1 1 calc R . .
H16B H 0.2292 0.8675 -0.0540 0.066 Uiso 1 1 calc R . .
H16C H 0.3400 0.7969 -0.0641 0.066 Uiso 1 1 calc R . .
O4 O 0.2682(3) 0.6810(2) 0.34437(17) 0.0228(6) Uani 1 1 d . . .
O2 O 0.1489(3) 0.5487(2) 0.64578(18) 0.0285(7) Uani 1 1 d . . .
N1 N 0.3579(3) 0.5790(2) 0.4976(2) 0.0198(7) Uani 1 1 d . . .
H1A H 0.3791 0.5394 0.5442 0.030 Uiso 1 1 calc R . .
H1B H 0.4200 0.5856 0.4580 0.030 Uiso 1 1 calc R . .
H1C H 0.2980 0.5522 0.4878 0.030 Uiso 1 1 calc R . .
N2 N 0.1397(3) 0.6886(2) 0.4965(2) 0.0228(7) Uani 1 1 d . . .
H2A H 0.1395 0.6332 0.4853 0.034 Uiso 1 1 calc R . .
H2B H 0.1134 0.7401 0.4576 0.034 Uiso 1 1 calc R . .
H2C H 0.0921 0.6818 0.5434 0.034 Uiso 1 1 calc R . .
C9 C 0.3253(3) 0.7521(3) 0.3327(2) 0.0169(7) Uani 1 1 d . . .
C8 C -0.0463(4) 0.3144(4) 1.0294(3) 0.0347(11) Uani 1 1 d . . .
H8A H -0.0049 0.2507 1.0431 0.052 Uiso 1 1 calc R . .
H8B H -0.1253 0.3074 1.0215 0.052 Uiso 1 1 calc R . .
H8C H -0.0513 0.3398 1.0724 0.052 Uiso 1 1 calc R . .
Pt2 Pt 0.609702(12) 0.040045(10) 0.313874(8) 0.01307(4) Uani 1 1 d . . .
Cl3 Cl 0.64242(8) -0.06713(7) 0.24500(6) 0.01923(18) Uani 1 1 d . . .
Cl4 Cl 0.76727(8) 0.13351(7) 0.23316(6) 0.02050(19) Uani 1 1 d . . .
O7 O 0.7258(2) -0.0426(2) 0.37941(16) 0.0187(6) Uani 1 1 d . . .
O5 O 0.5051(2) 0.13065(19) 0.24070(16) 0.0180(6) Uani 1 1 d . . .
N8 N 0.7994(3) -0.1326(3) 0.4852(2) 0.0195(7) Uani 1 1 d . . .
H8 H 0.8543 -0.1456 0.4500 0.023 Uiso 1 1 calc R . .
C17 C 0.4226(3) 0.0982(3) 0.2171(2) 0.0184(8) Uani 1 1 d . . .
C31 C 0.9310(4) -0.1806(3) 0.5794(3) 0.0219(8) Uani 1 1 d . . .
H31 H 0.9927 -0.1543 0.5368 0.026 Uiso 1 1 calc R . .
C18 C 0.3196(3) 0.1538(3) 0.1011(3) 0.0208(8) Uani 1 1 d . . .
C27 C 0.7274(3) -0.2125(3) 0.6277(2) 0.0212(8) Uani 1 1 d . . .
H27 H 0.6494 -0.2102 0.6186 0.025 Uiso 1 1 calc R . .
C30 C 0.9555(4) -0.2251(3) 0.6548(3) 0.0241(9) Uani 1 1 d . . .
H30 H 1.0342 -0.2305 0.6633 0.029 Uiso 1 1 calc R . .
C21 C 0.1931(4) 0.1373(3) -0.0095(3) 0.0247(9) Uani 1 1 d . . .
C22 C 0.2479(4) 0.2234(3) -0.0230(3) 0.0253(9) Uani 1 1 d . . .
H22 H 0.2436 0.2772 -0.0705 0.030 Uiso 1 1 calc R . .
N7 N 0.3897(3) 0.1666(3) 0.1509(2) 0.0229(7) Uani 1 1 d . . .
H7A H 0.4151 0.2258 0.1378 0.027 Uiso 1 1 calc R . .
C20 C 0.2021(4) 0.0607(3) 0.0611(3) 0.0254(9) Uani 1 1 d . . .
H20 H 0.1642 0.0017 0.0721 0.030 Uiso 1 1 calc R . .
C23 C 0.3086(4) 0.2316(3) 0.0321(3) 0.0226(8) Uani 1 1 d . . .
H23 H 0.3433 0.2916 0.0223 0.027 Uiso 1 1 calc R . .
C26 C 0.8169(3) -0.1735(3) 0.5647(2) 0.0182(8) Uani 1 1 d . . .
C29 C 0.8672(4) -0.2621(3) 0.7184(3) 0.0246(9) Uani 1 1 d . . .
C24 C 0.1260(5) 0.1269(4) -0.0684(3) 0.0370(11) Uani 1 1 d . . .
H24A H 0.1761 0.0939 -0.1012 0.055 Uiso 1 1 calc R . .
H24B H 0.1015 0.1917 -0.1022 0.055 Uiso 1 1 calc R . .
H24C H 0.0567 0.0883 -0.0402 0.055 Uiso 1 1 calc R . .
C32 C 0.8938(5) -0.3079(4) 0.8013(3) 0.0412(13) Uani 1 1 d . . .
H32A H 0.9619 -0.2772 0.8057 0.062 Uiso 1 1 calc R . .
H32B H 0.9107 -0.3779 0.8133 0.062 Uiso 1 1 calc R . .
H32C H 0.8262 -0.2981 0.8388 0.062 Uiso 1 1 calc R . .
C19 C 0.2640(4) 0.0674(3) 0.1159(3) 0.0224(8) Uani 1 1 d . . .
H19 H 0.2687 0.0135 0.1634 0.027 Uiso 1 1 calc R . .
C28 C 0.7526(4) -0.2545(3) 0.7034(3) 0.0268(9) Uani 1 1 d . . .
H28 H 0.6906 -0.2787 0.7463 0.032 Uiso 1 1 calc R . .
O8 O 0.6176(2) -0.05798(19) 0.49952(16) 0.0156(5) Uani 1 1 d . . .
O6 O 0.3768(3) 0.0183(2) 0.24961(17) 0.0223(6) Uani 1 1 d . . .
N6 N 0.5828(3) 0.1359(2) 0.37276(19) 0.0166(6) Uani 1 1 d . . .
H6A H 0.5181 0.1194 0.4107 0.025 Uiso 1 1 calc R . .
H6B H 0.5722 0.1973 0.3382 0.025 Uiso 1 1 calc R . .
H6C H 0.6461 0.1337 0.3957 0.025 Uiso 1 1 calc R . .
N5 N 0.4725(3) -0.0401(2) 0.38540(19) 0.0157(6) Uani 1 1 d . . .
H5A H 0.4981 -0.1021 0.4104 0.024 Uiso 1 1 calc R . .
H5B H 0.4185 -0.0412 0.3560 0.024 Uiso 1 1 calc R . .
H5C H 0.4392 -0.0128 0.4219 0.024 Uiso 1 1 calc R . .
C25 C 0.7067(3) -0.0751(3) 0.4572(2) 0.0162(7) Uani 1 1 d . . .
S200 S 0.60705(10) 0.68604(8) 0.33752(7) 0.0283(2) Uani 1 1 d D . .
O200 O 0.5587(3) 0.5841(2) 0.38119(19) 0.0298(7) Uani 1 1 d D . .
C200 C 0.7449(4) 0.6820(4) 0.3674(4) 0.0435(13) Uani 1 1 d D . .
H20A H 0.7325 0.6745 0.4234 0.065 Uiso 1 1 calc R . .
H20B H 0.7853 0.7427 0.3358 0.065 Uiso 1 1 calc R . .
H20C H 0.7926 0.6265 0.3595 0.065 Uiso 1 1 calc R . .
C201 C 0.6594(5) 0.6895(4) 0.2384(3) 0.0417(13) Uani 1 1 d D . .
H20D H 0.7099 0.6318 0.2396 0.063 Uiso 1 1 calc R . .
H20E H 0.7041 0.7486 0.2088 0.063 Uiso 1 1 calc R . .
H20F H 0.5928 0.6902 0.2128 0.063 Uiso 1 1 calc R . .
S100 S 0.07525(9) 0.89785(8) 0.30963(6) 0.0220(2) Uani 1 1 d . . .
C100 C 0.0635(5) 1.0157(3) 0.3178(3) 0.0388(12) Uani 1 1 d . . .
H10A H -0.0191 1.0329 0.3319 0.058 Uiso 1 1 calc R . .
H10B H 0.0967 1.0639 0.2672 0.058 Uiso 1 1 calc R . .
H10C H 0.1064 1.0150 0.3589 0.058 Uiso 1 1 calc R . .
O100 O 0.0131(3) 0.8298(2) 0.38827(18) 0.0256(6) Uani 1 1 d . . .
C101 C -0.0246(4) 0.9189(4) 0.2421(3) 0.0346(11) Uani 1 1 d . . .
H10D H -0.0315 0.8586 0.2322 0.052 Uiso 1 1 calc R . .
H10E H 0.0045 0.9704 0.1923 0.052 Uiso 1 1 calc R . .
H10F H -0.1015 0.9390 0.2648 0.052 Uiso 1 1 calc R . .
O300 O 0.5601(3) 0.6029(3) 0.8821(2) 0.0469(10) Uani 1 1 d . . .
C301 C 0.6705(7) 0.4404(6) 0.9582(5) 0.077(2) Uani 1 1 d . . .
H30A H 0.7263 0.4756 0.9711 0.116 Uiso 1 1 calc R . .
H30B H 0.7081 0.3800 0.9529 0.116 Uiso 1 1 calc R . .
H30C H 0.6024 0.4247 1.0005 0.116 Uiso 1 1 calc R . .
C300 C 0.5160(6) 0.4334(5) 0.8754(6) 0.088(3) Uani 1 1 d . . .
H30D H 0.4616 0.4205 0.9253 0.132 Uiso 1 1 calc R . .
H30E H 0.5528 0.3717 0.8722 0.132 Uiso 1 1 calc R . .
H30F H 0.4732 0.4644 0.8312 0.132 Uiso 1 1 calc R . .
S300 S 0.62608(14) 0.51264(12) 0.87049(12) 0.0556(4) Uani 1 1 d . . .
O1W O 0.3912(3) 0.6758(3) 0.7809(3) 0.0420(9) Uani 1 1 d D . .
H1W H 0.439(5) 0.660(5) 0.814(3) 0.063 Uiso 1 1 d D . .
H2W H 0.440(5) 0.662(5) 0.743(3) 0.063 Uiso 1 1 d D . .
S40 S 0.1907(3) 0.43413(18) 0.41587(17) 0.0357(7) Uani 0.513(4) 1 d PD A 1
O40 O 0.1804(7) 0.4860(6) 0.4750(4) 0.0289(16) Uani 0.513(4) 1 d PD A 1
C40 C 0.1090(10) 0.5105(9) 0.3423(6) 0.047(3) Uani 0.513(4) 1 d PD A 1
H40A H 0.0254 0.5072 0.3644 0.071 Uiso 0.256(2) 1 calc PR A 1
H40B H 0.1231 0.4881 0.2972 0.071 Uiso 0.256(2) 1 calc PR A 1
H40C H 0.1335 0.5780 0.3248 0.071 Uiso 0.256(2) 1 calc PR A 1
H40D H 0.1626 0.5417 0.2931 0.071 Uiso 0.256(2) 1 calc PR A 1
H40E H 0.0649 0.5608 0.3604 0.071 Uiso 0.256(2) 1 calc PR A 1
H40F H 0.0545 0.4709 0.3328 0.071 Uiso 0.256(2) 1 calc PR A 1
C41 C 0.3342(8) 0.4557(7) 0.3587(6) 0.040(3) Uani 0.513(4) 1 d PD A 1
H41A H 0.3920 0.4176 0.3912 0.060 Uiso 0.256(2) 1 calc PR A 1
H41B H 0.3500 0.5253 0.3409 0.060 Uiso 0.256(2) 1 calc PR A 1
H41C H 0.3393 0.4359 0.3128 0.060 Uiso 0.256(2) 1 calc PR A 1
H41D H 0.3289 0.5016 0.3054 0.060 Uiso 0.256(2) 1 calc PR A 1
H41E H 0.3708 0.3939 0.3557 0.060 Uiso 0.256(2) 1 calc PR A 1
H41F H 0.3815 0.4833 0.3838 0.060 Uiso 0.256(2) 1 calc PR A 1
S40A S 0.0779(2) 0.47713(19) 0.43835(17) 0.0362(8) Uani 0.487(4) 1 d PD A 2
O40A O 0.1313(7) 0.5014(6) 0.4981(5) 0.0261(16) Uani 0.487(4) 1 d PD A 2
C40A C 0.0246(9) 0.5914(7) 0.3755(6) 0.040(3) Uani 0.487(4) 1 d PD A 2
H40G H -0.0444 0.6142 0.4048 0.059 Uiso 0.487(4) 1 calc PR A 2
H40H H 0.0032 0.5829 0.3295 0.059 Uiso 0.487(4) 1 calc PR A 2
H40I H 0.0857 0.6396 0.3579 0.059 Uiso 0.487(4) 1 calc PR A 2
C41A C 0.1958(13) 0.4581(11) 0.3669(10) 0.067(4) Uani 0.487(4) 1 d PD A 2
H41G H 0.2275 0.5212 0.3315 0.101 Uiso 0.487(4) 1 calc PR A 2
H41H H 0.1672 0.4256 0.3362 0.101 Uiso 0.487(4) 1 calc PR A 2
H41I H 0.2575 0.4171 0.3940 0.101 Uiso 0.487(4) 1 calc PR A 2
O2W O 0.4848(9) 0.4670(8) 0.3013(8) 0.080(3) Uani 0.487(4) 1 d P A 2

loop_
_atom_site_aniso_label
_atom_site_aniso_U_11
_atom_site_aniso_U_22
_atom_site_aniso_U_33
_atom_site_aniso_U_23
_atom_site_aniso_U_13
_atom_site_aniso_U_12
Pt1 0.01584(7) 0.01305(7) 0.01440(8) -0.00347(5) -0.00452(5) -0.00288(5)
Cl1 0.0155(4) 0.0180(4) 0.0224(5) -0.0059(4) -0.0040(3) -0.0020(3)
Cl2 0.0158(4) 0.0176(4) 0.0241(5) -0.0082(4) -0.0038(4) -0.0015(3)
N4 0.0234(17) 0.0221(16) 0.0181(18) -0.0073(14) -0.0023(14) -0.0085(14)
O1 0.0247(14) 0.0266(15) 0.0131(14) -0.0028(12) -0.0041(11) -0.0107(12)
O3 0.0313(16) 0.0168(13) 0.0185(15) -0.0042(11) -0.0042(12) -0.0083(12)
C12 0.031(2) 0.022(2) 0.019(2) -0.0022(17) 0.0026(18) -0.0057(18)
C2 0.0244(19) 0.0196(18) 0.0140(19) -0.0050(15) -0.0014(15) -0.0030(16)
N3 0.0262(18) 0.0262(18) 0.0166(18) -0.0057(14) -0.0013(14) -0.0126(15)
C1 0.0205(18) 0.0190(18) 0.021(2) -0.0109(16) -0.0037(16) 0.0004(15)
C11 0.025(2) 0.0206(19) 0.019(2) -0.0040(16) -0.0030(16) -0.0034(16)
C10 0.0241(19) 0.0162(17) 0.017(2) -0.0062(15) -0.0018(16) -0.0017(15)
C13 0.042(3) 0.024(2) 0.017(2) -0.0043(17) -0.0031(19) -0.0058(19)
C7 0.029(2) 0.026(2) 0.023(2) -0.0085(18) -0.0051(18) -0.0061(18)
C15 0.025(2) 0.024(2) 0.021(2) -0.0079(17) -0.0017(17) -0.0042(17)
C14 0.036(2) 0.030(2) 0.028(3) -0.009(2) -0.010(2) -0.009(2)
C5 0.029(2) 0.028(2) 0.021(2) -0.0051(18) -0.0002(18) -0.0059(18)
C6 0.034(2) 0.034(2) 0.020(2) -0.0090(19) -0.0049(19) -0.004(2)
C4 0.029(2) 0.040(3) 0.021(2) -0.006(2) -0.0001(19) -0.018(2)
C3 0.034(2) 0.039(3) 0.024(2) -0.010(2) -0.008(2) -0.013(2)
C16 0.062(4) 0.050(3) 0.020(3) -0.005(2) -0.012(2) -0.018(3)
O4 0.0308(16) 0.0205(14) 0.0190(15) -0.0068(12) -0.0057(12) -0.0074(12)
O2 0.0390(18) 0.0297(16) 0.0192(16) -0.0076(13) -0.0046(13) -0.0161(14)
N1 0.0267(17) 0.0138(14) 0.0184(18) -0.0034(13) -0.0063(14) -0.0016(13)
N2 0.0231(17) 0.0198(16) 0.0237(19) -0.0001(14) -0.0110(15) -0.0078(14)
C9 0.0204(18) 0.0151(17) 0.0164(19) -0.0066(15) -0.0050(15) 0.0013(15)
C8 0.033(2) 0.040(3) 0.026(3) -0.006(2) 0.001(2) -0.010(2)
Pt2 0.01320(7) 0.01305(7) 0.01257(7) -0.00379(5) -0.00227(5) -0.00122(5)
Cl3 0.0236(4) 0.0177(4) 0.0172(5) -0.0078(4) -0.0017(4) -0.0013(4)
Cl4 0.0176(4) 0.0227(4) 0.0188(5) -0.0043(4) -0.0006(4) -0.0059(4)
O7 0.0142(12) 0.0235(14) 0.0172(14) -0.0063(12) -0.0038(11) 0.0045(11)
O5 0.0200(13) 0.0146(12) 0.0182(15) -0.0013(11) -0.0089(11) -0.0013(11)
N8 0.0145(15) 0.0265(17) 0.0159(17) -0.0076(14) -0.0018(13) 0.0047(13)
C17 0.0183(18) 0.0209(18) 0.017(2) -0.0083(16) -0.0037(15) 0.0006(15)
C31 0.0179(18) 0.027(2) 0.023(2) -0.0115(18) -0.0029(16) -0.0002(16)
C18 0.0170(18) 0.0233(19) 0.023(2) -0.0082(17) -0.0060(16) 0.0002(16)
C27 0.0173(18) 0.0195(18) 0.022(2) -0.0020(16) -0.0044(16) 0.0027(15)
C30 0.0215(19) 0.028(2) 0.028(2) -0.0140(19) -0.0116(17) 0.0068(17)
C21 0.0219(19) 0.032(2) 0.024(2) -0.0127(19) -0.0073(17) 0.0017(17)
C22 0.027(2) 0.027(2) 0.022(2) -0.0075(18) -0.0090(17) 0.0031(18)
N7 0.0249(17) 0.0188(16) 0.0217(19) 0.0011(14) -0.0093(15) -0.0070(14)
C20 0.026(2) 0.024(2) 0.028(2) -0.0096(18) -0.0072(18) -0.0019(17)
C23 0.0221(19) 0.0211(19) 0.021(2) -0.0021(16) -0.0025(16) -0.0053(16)
C26 0.0183(18) 0.0205(18) 0.018(2) -0.0102(16) -0.0042(15) 0.0031(15)
C29 0.037(2) 0.0217(19) 0.016(2) -0.0079(17) -0.0104(18) 0.0101(18)
C24 0.039(3) 0.050(3) 0.027(3) -0.013(2) -0.015(2) -0.006(2)
C32 0.049(3) 0.048(3) 0.027(3) -0.013(2) -0.020(2) 0.019(3)
C19 0.0225(19) 0.0215(19) 0.021(2) -0.0047(17) -0.0032(16) -0.0022(16)
C28 0.030(2) 0.025(2) 0.019(2) -0.0033(17) -0.0005(18) 0.0046(18)
O8 0.0138(12) 0.0172(12) 0.0160(14) -0.0069(11) -0.0017(10) 0.0003(10)
O6 0.0270(15) 0.0195(13) 0.0204(15) -0.0032(12) -0.0082(12) -0.0075(12)
N6 0.0187(15) 0.0160(14) 0.0163(17) -0.0064(13) -0.0049(13) -0.0004(12)
N5 0.0159(14) 0.0190(15) 0.0122(16) -0.0046(13) -0.0037(12) -0.0013(12)
C25 0.0181(17) 0.0140(16) 0.0156(19) -0.0039(14) -0.0019(14) -0.0039(14)
S200 0.0318(6) 0.0182(5) 0.0254(6) -0.0022(4) 0.0047(5) 0.0036(4)
O200 0.0348(17) 0.0172(14) 0.0273(18) 0.0005(13) 0.0014(14) 0.0003(13)
C200 0.034(3) 0.027(2) 0.059(4) -0.005(2) -0.003(3) -0.001(2)
C201 0.062(4) 0.025(2) 0.024(3) -0.004(2) 0.016(2) 0.001(2)
S100 0.0193(4) 0.0224(5) 0.0224(5) -0.0075(4) -0.0003(4) 0.0010(4)
C100 0.049(3) 0.024(2) 0.045(3) -0.017(2) -0.003(2) -0.001(2)
O100 0.0211(14) 0.0276(15) 0.0227(16) -0.0045(13) -0.0022(12) 0.0036(12)
C101 0.031(2) 0.046(3) 0.025(3) -0.011(2) -0.005(2) 0.002(2)
O300 0.047(2) 0.041(2) 0.051(3) -0.0119(19) -0.0119(19) -0.0011(18)
C301 0.070(5) 0.081(6) 0.070(5) -0.009(4) -0.021(4) 0.004(4)
C300 0.058(4) 0.043(4) 0.165(9) -0.026(5) -0.041(5) -0.005(3)
S300 0.0428(8) 0.0419(8) 0.0760(12) -0.0102(8) -0.0155(8) -0.0036(7)
O1W 0.047(2) 0.0311(18) 0.053(3) -0.0129(18) -0.0209(19) -0.0069(17)
S40 0.0569(17) 0.0243(11) 0.0273(15) -0.0025(10) -0.0144(13) -0.0192(11)
O40 0.035(4) 0.029(4) 0.025(4) -0.008(3) -0.007(3) -0.014(4)
C40 0.047(6) 0.058(7) 0.045(7) -0.016(6) -0.024(5) -0.015(6)
C41 0.053(6) 0.030(5) 0.047(7) -0.017(5) -0.026(5) 0.011(5)
S40A 0.0423(15) 0.0325(13) 0.0426(17) -0.0188(12) -0.0087(12) -0.0167(11)
O40A 0.027(4) 0.023(3) 0.031(5) -0.008(3) -0.012(3) -0.003(3)
C40A 0.038(6) 0.060(7) 0.022(5) -0.011(5) -0.003(4) -0.022(5)
C41A 0.090(12) 0.048(8) 0.073(12) -0.038(9) -0.007(10) 0.011(8)
O2W 0.065(7) 0.074(7) 0.116(10) -0.042(7) -0.039(7) 0.006(6)

loop_
_atom_type_symbol
_atom_type_description
_atom_type_scat_dispersion_real
_atom_type_scat_dispersion_imag
_atom_type_scat_source
C C 0.0033 0.0016 'International Tables Vol C Tables 4.2.6.8 and 6.1.1.4'
H H 0.0000 0.0000 'International Tables Vol C Tables 4.2.6.8 and 6.1.1.4'
N N 0.0061 0.0033 'International Tables Vol C Tables 4.2.6.8 and 6.1.1.4'
O O 0.0106 0.0060 'International Tables Vol C Tables 4.2.6.8 and 6.1.1.4'
S S 0.1246 0.1234 'International Tables Vol C Tables 4.2.6.8 and 6.1.1.4'
Cl Cl 0.1484 0.1585 'International Tables Vol C Tables 4.2.6.8 and 6.1.1.4'
Pt Pt -1.7033 8.3905 'International Tables Vol C Tables 4.2.6.8 and 6.1.1.4'

loop_
_geom_angle_atom_site_label_1
_geom_angle_atom_site_label_2
_geom_angle_atom_site_label_3
_geom_angle
O1 Pt1 O3 168.71(11)
O1 Pt1 N2 96.44(13)
O3 Pt1 N2 92.68(13)
O1 Pt1 N1 91.99(13)
O3 Pt1 N1 94.69(13)
N2 Pt1 N1 89.81(14)
O1 Pt1 Cl2 88.03(9)
O3 Pt1 Cl2 85.65(8)
N2 Pt1 Cl2 87.87(10)
N1 Pt1 Cl2 177.66(10)
O1 Pt1 Cl1 84.11(8)
O3 Pt1 Cl1 87.08(9)
N2 Pt1 Cl1 177.45(11)
N1 Pt1 Cl1 87.69(10)
Cl2 Pt1 Cl1 94.64(3)
C9 N4 C10 127.6(3)
C9 N4 H4 116.2
C10 N4 H4 116.2
C1 O1 Pt1 124.5(2)
C9 O3 Pt1 124.7(2)
C11 C12 C13 122.0(4)
C11 C12 H12 119.0
C13 C12 H12 119.0
C7 C2 C3 118.4(4)
C7 C2 N3 117.9(4)
C3 C2 N3 123.7(4)
C1 N3 C2 127.8(3)
C1 N3 H3 116.1
C2 N3 H3 116.1
O2 C1 O1 125.2(4)
O2 C1 N3 124.8(4)
O1 C1 N3 110.0(3)
C12 C11 C10 120.8(4)
C12 C11 H11 119.6
C10 C11 H11 119.6
C15 C10 N4 123.8(4)
C15 C10 C11 118.4(4)
N4 C10 C11 117.6(4)
C12 C13 C14 116.6(4)
C12 C13 C16 122.4(4)
C14 C13 C16 121.0(4)
C6 C7 C2 120.7(4)
C6 C7 H7 119.6
C2 C7 H7 119.6
C14 C15 C10 119.8(4)
C14 C15 H15 120.1
C10 C15 H15 120.1
C15 C14 C13 122.3(4)
C15 C14 H14 118.8
C13 C14 H14 118.8
C4 C5 C6 116.1(4)
C4 C5 C8 122.0(4)
C6 C5 C8 121.9(4)
C7 C6 C5 122.2(4)
C7 C6 H6 118.9
C5 C6 H6 118.9
C5 C4 C3 123.0(4)
C5 C4 H4A 118.5
C3 C4 H4A 118.5
C2 C3 C4 119.5(4)
C2 C3 H3A 120.2
C4 C3 H3A 120.2
C13 C16 H16A 109.5
C13 C16 H16B 109.5
H16A C16 H16B 109.5
C13 C16 H16C 109.5
H16A C16 H16C 109.5
H16B C16 H16C 109.5
Pt1 N1 H1A 109.5
Pt1 N1 H1B 109.5
H1A N1 H1B 109.5
Pt1 N1 H1C 109.5
H1A N1 H1C 109.5
H1B N1 H1C 109.5
Pt1 N2 H2A 109.5
Pt1 N2 H2B 109.5
H2A N2 H2B 109.5
Pt1 N2 H2C 109.5
H2A N2 H2C 109.5
H2B N2 H2C 109.5
O4 C9 O3 125.7(4)
O4 C9 N4 124.6(4)
O3 C9 N4 109.7(3)
C5 C8 H8A 109.5
C5 C8 H8B 109.5
H8A C8 H8B 109.5
C5 C8 H8C 109.5
H8A C8 H8C 109.5
H8B C8 H8C 109.5
O7 Pt2 O5 174.67(11)
O7 Pt2 N5 93.21(12)
O5 Pt2 N5 92.12(12)
O7 Pt2 N6 93.54(12)
O5 Pt2 N6 86.56(12)
N5 Pt2 N6 91.61(13)
O7 Pt2 Cl3 86.67(8)
O5 Pt2 Cl3 93.14(8)
N5 Pt2 Cl3 89.36(9)
N6 Pt2 Cl3 178.99(10)
O7 Pt2 Cl4 86.64(8)
O5 Pt2 Cl4 88.04(8)
N5 Pt2 Cl4 179.04(9)
N6 Pt2 Cl4 87.45(10)
Cl3 Pt2 Cl4 91.58(3)
C25 O7 Pt2 123.5(2)
C17 O5 Pt2 122.3(2)
C25 N8 C26 127.1(3)
C25 N8 H8 116.4
C26 N8 H8 116.4
O6 C17 O5 126.4(4)
O6 C17 N7 122.4(4)
O5 C17 N7 111.2(3)
C30 C31 C26 120.9(4)
C30 C31 H31 119.6
C26 C31 H31 119.6
C23 C18 C19 118.6(4)
C23 C18 N7 117.2(4)
C19 C18 N7 124.1(4)
C28 C27 C26 119.7(4)
C28 C27 H27 120.2
C26 C27 H27 120.2
C31 C30 C29 121.0(4)
C31 C30 H30 119.5
C29 C30 H30 119.5
C20 C21 C22 117.2(4)
C20 C21 C24 121.0(4)
C22 C21 C24 121.8(4)
C23 C22 C21 120.9(4)
C23 C22 H22 119.6
C21 C22 H22 119.6
C17 N7 C18 127.7(3)
C17 N7 H7A 116.2
C18 N7 H7A 116.2
C19 C20 C21 122.5(4)
C19 C20 H20 118.8
C21 C20 H20 118.8
C18 C23 C22 121.3(4)
C18 C23 H23 119.4
C22 C23 H23 119.4
C27 C26 C31 118.9(4)
C27 C26 N8 123.3(4)
C31 C26 N8 117.7(4)
C30 C29 C28 117.9(4)
C30 C29 C32 120.9(4)
C28 C29 C32 121.2(4)
C21 C24 H24A 109.5
C21 C24 H24B 109.5
H24A C24 H24B 109.5
C21 C24 H24C 109.5
H24A C24 H24C 109.5
H24B C24 H24C 109.5
C29 C32 H32A 109.5
C29 C32 H32B 109.5
H32A C32 H32B 109.5
C29 C32 H32C 109.5
H32A C32 H32C 109.5
H32B C32 H32C 109.5
C20 C19 C18 119.6(4)
C20 C19 H19 120.2
C18 C19 H19 120.2
C27 C28 C29 121.6(4)
C27 C28 H28 119.2
C29 C28 H28 119.2
Pt2 N6 H6A 109.5
Pt2 N6 H6B 109.5
H6A N6 H6B 109.5
Pt2 N6 H6C 109.5
H6A N6 H6C 109.5
H6B N6 H6C 109.5
Pt2 N5 H5A 109.5
Pt2 N5 H5B 109.5
H5A N5 H5B 109.5
Pt2 N5 H5C 109.5
H5A N5 H5C 109.5
H5B N5 H5C 109.5
O8 C25 O7 125.7(4)
O8 C25 N8 124.2(4)
O7 C25 N8 110.1(3)
O200 S200 C200 105.7(2)
O200 S200 C201 104.5(2)
C200 S200 C201 98.5(3)
S200 C200 H20A 109.5
S200 C200 H20B 109.5
H20A C200 H20B 109.5
S200 C200 H20C 109.5
H20A C200 H20C 109.5
H20B C200 H20C 109.5
S200 C201 H20D 109.5
S200 C201 H20E 109.5
H20D C201 H20E 109.5
S200 C201 H20F 109.5
H20D C201 H20F 109.5
H20E C201 H20F 109.5
O100 S100 C100 105.6(2)
O100 S100 C101 105.2(2)
C100 S100 C101 98.3(3)
S100 C100 H10A 109.5
S100 C100 H10B 109.5
H10A C100 H10B 109.5
S100 C100 H10C 109.5
H10A C100 H10C 109.5
H10B C100 H10C 109.5
S100 C101 H10D 109.5
S100 C101 H10E 109.5
H10D C101 H10E 109.5
S100 C101 H10F 109.5
H10D C101 H10F 109.5
H10E C101 H10F 109.5
S300 C301 H30A 109.5
S300 C301 H30B 109.5
H30A C301 H30B 109.5
S300 C301 H30C 109.5
H30A C301 H30C 109.5
H30B C301 H30C 109.5
S300 C300 H30D 109.5
S300 C300 H30E 109.5
H30D C300 H30E 109.5
S300 C300 H30F 109.5
H30D C300 H30F 109.5
H30E C300 H30F 109.5
O300 S300 C301 108.4(4)
O300 S300 C300 105.6(3)
C301 S300 C300 95.8(4)
H1W O1W H2W 96(6)
O40 S40 C40 104.8(5)
O40 S40 C41 106.6(4)
C40 S40 C41 98.6(5)
S40 C40 H40A 109.5
S40 C40 H40B 109.5
H40A C40 H40B 109.5
S40 C40 H40C 109.5
H40A C40 H40C 109.5
H40B C40 H40C 109.5
S40 C40 H40D 109.5
H40A C40 H40D 141.1
H40B C40 H40D 56.3
H40C C40 H40D 56.3
S40 C40 H40E 109.5
H40A C40 H40E 56.3
H40B C40 H40E 141.1
H40C C40 H40E 56.3
H40D C40 H40E 109.5
S40 C40 H40F 109.5
H40A C40 H40F 56.3
H40B C40 H40F 56.3
H40C C40 H40F 141.1
H40D C40 H40F 109.5
H40E C40 H40F 109.5
S40 C41 H41A 109.5
S40 C41 H41B 109.5
H41A C41 H41B 109.5
S40 C41 H41C 109.5
H41A C41 H41C 109.5
H41B C41 H41C 109.5
S40 C41 H41D 109.5
H41A C41 H41D 141.1
H41B C41 H41D 56.3
H41C C41 H41D 56.3
S40 C41 H41E 109.5
H41A C41 H41E 56.3
H41B C41 H41E 141.1
H41C C41 H41E 56.3
H41D C41 H41E 109.5
S40 C41 H41F 109.5
H41A C41 H41F 56.3
H41B C41 H41F 56.3
H41C C41 H41F 141.1
H41D C41 H41F 109.5
H41E C41 H41F 109.5
O40A S40A C41A 107.3(7)
O40A S40A C40A 105.5(5)
C41A S40A C40A 96.9(6)
S40A C40A H40G 109.5
S40A C40A H40H 109.5
H40G C40A H40H 109.5
S40A C40A H40I 109.5
H40G C40A H40I 109.5
H40H C40A H40I 109.5
S40A C41A H41G 109.5
S40A C41A H41H 109.5
H41G C41A H41H 109.5
S40A C41A H41I 109.5
H41G C41A H41I 109.5
H41H C41A H41I 109.5

loop_
_geom_bond_atom_site_label_1
_geom_bond_atom_site_label_2
_geom_bond_distance
Pt1 O1 2.000(3)
Pt1 O3 2.002(3)
Pt1 N2 2.033(3)
Pt1 N1 2.034(3)
Pt1 Cl2 2.3324(9)
Pt1 Cl1 2.3367(9)
N4 C9 1.372(5)
N4 C10 1.399(5)
N4 H4 0.8800
O1 C1 1.326(5)
O3 C9 1.325(5)
C12 C11 1.379(6)
C12 C13 1.386(6)
C12 H12 0.9500
C2 C7 1.386(6)
C2 C3 1.387(6)
C2 N3 1.408(5)
N3 C1 1.370(5)
N3 H3 0.8800
C1 O2 1.221(5)
C11 C10 1.400(6)
C11 H11 0.9500
C10 C15 1.391(6)
C13 C14 1.405(7)
C13 C16 1.500(7)
C7 C6 1.378(6)
C7 H7 0.9500
C15 C14 1.388(6)
C15 H15 0.9500
C14 H14 0.9500
C5 C4 1.378(6)
C5 C6 1.392(6)
C5 C8 1.509(6)
C6 H6 0.9500
C4 C3 1.393(6)
C4 H4A 0.9500
C3 H3A 0.9500
C16 H16A 0.9800
C16 H16B 0.9800
C16 H16C 0.9800
O4 C9 1.224(5)
N1 H1A 0.9100
N1 H1B 0.9100
N1 H1C 0.9100
N2 H2A 0.9100
N2 H2B 0.9100
N2 H2C 0.9100
C8 H8A 0.9800
C8 H8B 0.9800
C8 H8C 0.9800
Pt2 O7 2.000(3)
Pt2 O5 2.020(3)
Pt2 N5 2.031(3)
Pt2 N6 2.037(3)
Pt2 Cl3 2.3200(9)
Pt2 Cl4 2.3343(9)
O7 C25 1.317(5)
O5 C17 1.320(5)
N8 C25 1.365(5)
N8 C26 1.415(5)
N8 H8 0.8800
C17 O6 1.231(5)
C17 N7 1.364(5)
C31 C30 1.378(6)
C31 C26 1.393(5)
C31 H31 0.9500
C18 C23 1.386(6)
C18 C19 1.398(6)
C18 N7 1.411(5)
C27 C28 1.382(6)
C27 C26 1.391(6)
C27 H27 0.9500
C30 C29 1.384(6)
C30 H30 0.9500
C21 C20 1.393(6)
C21 C22 1.395(6)
C21 C24 1.510(6)
C22 C23 1.387(6)
C22 H22 0.9500
N7 H7A 0.8800
C20 C19 1.383(6)
C20 H20 0.9500
C23 H23 0.9500
C29 C28 1.401(6)
C29 C32 1.509(6)
C24 H24A 0.9800
C24 H24B 0.9800
C24 H24C 0.9800
C32 H32A 0.9800
C32 H32B 0.9800
C32 H32C 0.9800
C19 H19 0.9500
C28 H28 0.9500
O8 C25 1.237(4)
N6 H6A 0.9100
N6 H6B 0.9100
N6 H6C 0.9100
N5 H5A 0.9100
N5 H5B 0.9100
N5 H5C 0.9100
S200 O200 1.527(3)
S200 C200 1.784(5)
S200 C201 1.795(5)
C200 H20A 0.9800
C200 H20B 0.9800
C200 H20C 0.9800
C201 H20D 0.9800
C201 H20E 0.9800
C201 H20F 0.9800
S100 O100 1.523(3)
S100 C100 1.782(5)
S100 C101 1.789(5)
C100 H10A 0.9800
C100 H10B 0.9800
C100 H10C 0.9800
C101 H10D 0.9800
C101 H10E 0.9800
C101 H10F 0.9800
O300 S300 1.529(4)
C301 S300 1.726(8)
C301 H30A 0.9800
C301 H30B 0.9800
C301 H30C 0.9800
C300 S300 1.786(7)
C300 H30D 0.9800
C300 H30E 0.9800
C300 H30F 0.9800
O1W H1W 0.85(2)
O1W H2W 0.88(2)
S40 O40 1.523(7)
S40 C40 1.785(10)
S40 C41 1.788(10)
C40 H40A 0.9800
C40 H40B 0.9800
C40 H40C 0.9800
C40 H40D 0.9800
C40 H40E 0.9800
C40 H40F 0.9800
C41 H41A 0.9800
C41 H41B 0.9800
C41 H41C 0.9800
C41 H41D 0.9800
C41 H41E 0.9800
C41 H41F 0.9800
S40A O40A 1.522(7)
S40A C41A 1.788(12)
S40A C40A 1.791(10)
C40A H40G 0.9800
C40A H40H 0.9800
C40A H40I 0.9800
C41A H41G 0.9800
C41A H41H 0.9800
C41A H41I 0.9800
